data_4316886
loop_
_publ_author_name
'Shi Wang'
'Marilena Ferbinteanu'
'Crina Marinescu'
'Alexandra Dobrinescu'
'Qi-Dan Ling'
'Wei Huang'

_publ_section_title
;
 Case Study on a Rare Effect: The Experimental and Theoretical Analysis of
 a Manganese(III) Spin-Crossover System
;
_journal_name_full 'Inorganic Chemistry'
_journal_page_first 9839
_journal_page_last 9851
_journal_paper_doi 10.1021/ic100364v
_journal_volume 49
_journal_year 2010
_chemical_formula_moiety 'C22 H26 Br2 Mn N4 O2, Cl O4'
_chemical_formula_sum 'C22 H26 Br2 Cl Mn N4 O6'
_chemical_formula_weight 692.66
_chemical_name_systematic
; 
 ? 
;
_space_group_IT_number 13
_symmetry_cell_setting monoclinic
_symmetry_space_group_name_Hall '-P 2yc'
_symmetry_space_group_name_H-M 'P 1 2/c 1'
_atom_sites_solution_hydrogens geom
_atom_sites_solution_primary direct
_atom_sites_solution_secondary difmap
_audit_creation_method SHELXL-97
_cell_angle_alpha 90.00
_cell_angle_beta 94.918(2)
_cell_angle_gamma 90.00
_cell_formula_units_Z 4
_cell_length_a 17.6307(16)
_cell_length_b 8.0827(7)
_cell_length_c 18.1802(17)
_cell_measurement_reflns_used 7889
_cell_measurement_temperature 100(2)
_cell_measurement_theta_max 27.8955
_cell_measurement_theta_min 2.1845
_cell_volume 2581.2(4)
_computing_cell_refinement 'Bruker SMART'
_computing_data_collection 'Bruker SMART'
_computing_data_reduction 'Bruker SMART'
_computing_molecular_graphics 'Bruker SHELXTL'
_computing_publication_material 'Bruker SHELXTL'
_computing_structure_refinement 'SHELXS-97 (Sheldrick, 2008)'
_computing_structure_solution 'SHELXS-97 (Sheldrick, 2008)'
_diffrn_ambient_temperature 100(2)
_diffrn_detector_area_resol_mean 8.366
_diffrn_measured_fraction_theta_full 0.995
_diffrn_measured_fraction_theta_max 0.995
_diffrn_measurement_device_type 'CCD area detector'
_diffrn_measurement_method 'phi and omega scans'
_diffrn_radiation_monochromator graphite
_diffrn_radiation_source 'fine-focus sealed tube'
_diffrn_radiation_type MoK\a
_diffrn_radiation_wavelength 0.71073
_diffrn_reflns_av_R_equivalents 0.0658
_diffrn_reflns_av_sigmaI/netI 0.1251
_diffrn_reflns_limit_h_max 17
_diffrn_reflns_limit_h_min -22
_diffrn_reflns_limit_k_max 10
_diffrn_reflns_limit_k_min -10
_diffrn_reflns_limit_l_max 23
_diffrn_reflns_limit_l_min -23
_diffrn_reflns_number 18212
_diffrn_reflns_theta_full 27.54
_diffrn_reflns_theta_max 27.54
_diffrn_reflns_theta_min 1.16
_diffrn_standards_number 7752
_exptl_absorpt_coefficient_mu 3.756
_exptl_absorpt_correction_T_max 0.798
_exptl_absorpt_correction_T_min 0.588
_exptl_absorpt_correction_type empirical
_exptl_absorpt_process_details 'Bruker SADABS'
_exptl_crystal_colour black
_exptl_crystal_density_diffrn 1.782
_exptl_crystal_density_method 'not measured'
_exptl_crystal_description block
_exptl_crystal_F_000 1384
_exptl_crystal_size_max 0.20
_exptl_crystal_size_mid 0.12
_exptl_crystal_size_min 0.06
_refine_diff_density_max 0.735
_refine_diff_density_min -0.411
_refine_diff_density_rms 0.103
_refine_ls_extinction_method none
_refine_ls_goodness_of_fit_ref 0.797
_refine_ls_hydrogen_treatment mixed
_refine_ls_matrix_type full
_refine_ls_number_parameters 334
_refine_ls_number_reflns 5933
_refine_ls_number_restraints 0
_refine_ls_restrained_S_all 0.797
_refine_ls_R_factor_all 0.0774
_refine_ls_R_factor_gt 0.0347
_refine_ls_shift/su_max 0.032
_refine_ls_shift/su_mean 0.000
_refine_ls_structure_factor_coef Fsqd
_refine_ls_weighting_details 'calc w=1/[\s^2^(Fo^2^)+(0.0400P)^2^+0.0000P] where P=(Fo^2^+2Fc^2^)/3'
_refine_ls_weighting_scheme calc
_refine_ls_wR_factor_gt 0.0647
_refine_ls_wR_factor_ref 0.0922
_reflns_number_gt 3368
_reflns_number_total 5933
_reflns_threshold_expression >2sigma(I)
_cod_data_source_file ic100364v_si_001_1.cif
_cod_data_source_block mono
_cod_original_sg_symbol_H-M 'P 2/c'
_cod_database_code 4316886

loop_
_symmetry_equiv_pos_as_xyz
'x, y, z'
'-x, y, -z+1/2'
'-x, -y, -z'
'x, -y, z-1/2'

loop_
_atom_site_label
_atom_site_type_symbol
_atom_site_fract_x
_atom_site_fract_y
_atom_site_fract_z
_atom_site_U_iso_or_equiv
_atom_site_adp_type
_atom_site_occupancy
_atom_site_symmetry_multiplicity
_atom_site_calc_flag
_atom_site_refinement_flags
_atom_site_disorder_assembly
_atom_site_disorder_group
C1 C -0.0518(2) 0.1249(5) 0.1130(2) 0.0158(10) Uani 1 1 d . . .
C2 C -0.1160(2) 0.1084(6) 0.0629(2) 0.0193(10) Uani 1 1 d . . .
H1 H -0.1510 0.1976 0.0560 0.023 Uiso 1 1 calc R . .
C3 C -0.1293(2) -0.0362(6) 0.0230(2) 0.0200(11) Uani 1 1 d . . .
H2 H -0.1739 -0.0473 -0.0099 0.024 Uiso 1 1 calc R . .
C4 C -0.0768(3) -0.1657(5) 0.0315(2) 0.0185(10) Uani 1 1 d . . .
C5 C -0.0108(2) -0.1484(5) 0.0759(2) 0.0168(10) Uani 1 1 d . . .
H3 H 0.0264 -0.2338 0.0781 0.020 Uiso 1 1 calc R . .
C6 C 0.0022(2) -0.0047(5) 0.1182(2) 0.0164(10) Uani 1 1 d . . .
Br1 Br -0.09962(3) -0.36759(6) -0.01918(3) 0.02482(13) Uani 1 1 d . . .
C7 C 0.0747(3) 0.0144(5) 0.1606(2) 0.0189(10) Uani 1 1 d . . .
H4 H 0.1155 -0.0539 0.1479 0.023 Uiso 1 1 calc R . .
N1 N 0.08831(19) 0.1170(4) 0.21416(19) 0.0169(8) Uani 1 1 d . . .
C8 C 0.1678(2) 0.1397(6) 0.2456(2) 0.0214(10) Uani 1 1 d . . .
H5 H 0.2005 0.0544 0.2254 0.026 Uiso 1 1 calc R . .
H6 H 0.1705 0.1255 0.2999 0.026 Uiso 1 1 calc R . .
C9 C 0.1971(2) 0.3108(5) 0.2275(2) 0.0222(11) Uani 1 1 d . . .
H7 H 0.2522 0.3157 0.2434 0.027 Uiso 1 1 calc R . .
H8 H 0.1913 0.3253 0.1732 0.027 Uiso 1 1 calc R . .
C10 C 0.1581(3) 0.4541(5) 0.2625(3) 0.0231(11) Uani 1 1 d . . .
H9 H 0.1596 0.4357 0.3164 0.028 Uiso 1 1 calc R . .
H10 H 0.1865 0.5572 0.2542 0.028 Uiso 1 1 calc R . .
N2 N 0.0773(2) 0.4752(5) 0.2322(2) 0.0204(9) Uani 1 1 d . . .
H11 H 0.082(2) 0.490(4) 0.184(2) 0.000(10) Uiso 1 1 d . . .
C11 C 0.0423(3) 0.6230(5) 0.2618(3) 0.0282(12) Uani 1 1 d . . .
H12 H 0.0662 0.7238 0.2431 0.034 Uiso 1 1 calc R . .
H13 H 0.0505 0.6233 0.3164 0.034 Uiso 1 1 calc R . .
Mn1 Mn 0.0000 0.26492(11) 0.2500 0.0162(2) Uani 1 2 d S . .
O1 O -0.04270(16) 0.2636(3) 0.15238(15) 0.0172(7) Uani 1 1 d . . .
C12 C 0.3828(2) 0.1919(5) 0.3289(2) 0.0184(10) Uani 1 1 d . . .
C13 C 0.3519(2) 0.1876(6) 0.3971(3) 0.0254(11) Uani 1 1 d . . .
H14 H 0.3536 0.2845 0.4268 0.030 Uiso 1 1 calc R . .
C14 C 0.3190(3) 0.0463(6) 0.4221(3) 0.0261(12) Uani 1 1 d . . .
H15 H 0.3003 0.0437 0.4696 0.031 Uiso 1 1 calc R . .
C15 C 0.3137(3) -0.0937(6) 0.3766(3) 0.0246(11) Uani 1 1 d . . .
Br2 Br 0.26975(3) -0.29186(6) 0.41145(3) 0.03373(15) Uani 1 1 d . . .
C16 C 0.3378(2) -0.0898(6) 0.3074(3) 0.0225(11) Uani 1 1 d . . .
H16 H 0.3301 -0.1828 0.2757 0.027 Uiso 1 1 calc R . .
C17 C 0.3742(2) 0.0528(6) 0.2831(2) 0.0192(10) Uani 1 1 d . . .
C18 C 0.3938(2) 0.0587(6) 0.2079(3) 0.0225(11) Uani 1 1 d . . .
H17 H 0.3696 -0.0177 0.1738 0.027 Uiso 1 1 calc R . .
N3 N 0.4422(2) 0.1609(5) 0.1837(2) 0.0208(9) Uani 1 1 d . . .
C19 C 0.4437(3) 0.1735(6) 0.1033(2) 0.0262(12) Uani 1 1 d . . .
H18 H 0.4147 0.0806 0.0792 0.031 Uiso 1 1 calc R . .
H19 H 0.4970 0.1659 0.0901 0.031 Uiso 1 1 calc R . .
C20 C 0.4090(3) 0.3375(6) 0.0758(3) 0.0339(13) Uani 1 1 d . . .
H20 H 0.4052 0.3375 0.0212 0.041 Uiso 1 1 calc R . .
H21 H 0.3567 0.3454 0.0914 0.041 Uiso 1 1 calc R . .
C21 C 0.4533(3) 0.4900(6) 0.1033(3) 0.0363(14) Uani 1 1 d . . .
H22 H 0.5062 0.4813 0.0892 0.044 Uiso 1 1 calc R . .
H23 H 0.4299 0.5891 0.0787 0.044 Uiso 1 1 calc R . .
N4 N 0.4549(2) 0.5110(5) 0.1834(3) 0.0304(11) Uani 1 1 d . . .
H24 H 0.414(2) 0.522(5) 0.193(2) 0.000(11) Uiso 1 1 d . . .
C22 C 0.4954(3) 0.6631(6) 0.2087(3) 0.0406(14) Uani 1 1 d . . .
H25 H 0.4661 0.7616 0.1906 0.049 Uiso 1 1 calc R . .
H26 H 0.5460 0.6671 0.1889 0.049 Uiso 1 1 calc R . .
Mn2 Mn 0.5000 0.32294(12) 0.2500 0.0198(2) Uani 1 2 d S . .
O2 O 0.41695(16) 0.3294(4) 0.30834(16) 0.0220(7) Uani 1 1 d . . .
Cl1 Cl 0.25020(6) 0.70432(13) 0.10414(6) 0.0193(2) Uani 1 1 d . . .
O3 O 0.26062(18) 0.8806(4) 0.10170(17) 0.0294(8) Uani 1 1 d . . .
O4 O 0.17186(16) 0.6687(4) 0.11355(17) 0.0233(7) Uani 1 1 d . . .
O5 O 0.27186(18) 0.6322(4) 0.03761(16) 0.0303(8) Uani 1 1 d . . .
O6 O 0.29758(17) 0.6391(4) 0.16666(17) 0.0279(8) Uani 1 1 d . . .

loop_
_atom_site_aniso_label
_atom_site_aniso_U_11
_atom_site_aniso_U_22
_atom_site_aniso_U_33
_atom_site_aniso_U_23
_atom_site_aniso_U_13
_atom_site_aniso_U_12
C1 0.016(2) 0.017(2) 0.015(2) 0.000(2) 0.0067(19) -0.001(2)
C2 0.018(2) 0.021(3) 0.019(2) 0.001(2) 0.004(2) 0.006(2)
C3 0.014(2) 0.030(3) 0.015(2) -0.003(2) 0.000(2) 0.003(2)
C4 0.024(3) 0.017(3) 0.015(2) -0.0041(19) 0.005(2) -0.004(2)
C5 0.017(2) 0.019(2) 0.015(2) 0.0012(19) 0.003(2) 0.006(2)
C6 0.014(2) 0.019(2) 0.017(2) 0.0004(19) 0.001(2) 0.0011(19)
Br1 0.0243(3) 0.0244(3) 0.0256(3) -0.0082(2) 0.0014(2) 0.0001(2)
C7 0.020(3) 0.016(2) 0.022(2) 0.006(2) 0.005(2) 0.004(2)
N1 0.0132(19) 0.019(2) 0.019(2) 0.0027(18) -0.0001(16) 0.0006(16)
C8 0.013(2) 0.027(3) 0.022(2) 0.000(2) -0.003(2) 0.002(2)
C9 0.013(2) 0.029(3) 0.024(3) 0.003(2) -0.001(2) -0.002(2)
C10 0.023(3) 0.021(3) 0.025(3) 0.001(2) -0.001(2) -0.009(2)
N2 0.024(2) 0.020(2) 0.018(2) -0.0001(18) 0.0075(19) -0.0030(17)
C11 0.029(3) 0.016(2) 0.040(3) 0.001(2) 0.008(3) -0.003(2)
Mn1 0.0153(5) 0.0142(5) 0.0190(5) 0.000 0.0016(4) 0.000
O1 0.0159(16) 0.0173(17) 0.0183(16) -0.0003(14) 0.0009(13) 0.0031(13)
C12 0.010(2) 0.020(3) 0.025(3) -0.002(2) -0.003(2) -0.001(2)
C13 0.015(2) 0.029(3) 0.032(3) -0.009(2) 0.000(2) 0.000(2)
C14 0.015(3) 0.041(3) 0.022(3) -0.001(2) 0.003(2) -0.002(2)
C15 0.013(2) 0.028(3) 0.032(3) 0.005(2) -0.002(2) -0.003(2)
Br2 0.0260(3) 0.0325(3) 0.0428(3) 0.0063(3) 0.0036(2) -0.0073(2)
C16 0.014(2) 0.023(3) 0.030(3) -0.003(2) -0.002(2) 0.001(2)
C17 0.009(2) 0.024(3) 0.025(3) -0.005(2) -0.002(2) 0.001(2)
C18 0.012(2) 0.023(3) 0.033(3) -0.009(2) 0.000(2) 0.001(2)
N3 0.013(2) 0.026(2) 0.024(2) -0.0009(17) 0.0013(17) 0.0043(17)
C19 0.021(3) 0.032(3) 0.025(3) -0.001(2) 0.001(2) 0.000(2)
C20 0.022(3) 0.052(4) 0.027(3) 0.006(3) 0.000(2) 0.007(3)
C21 0.026(3) 0.039(3) 0.044(3) 0.017(3) 0.001(3) 0.014(3)
N4 0.012(2) 0.030(3) 0.050(3) 0.008(2) 0.006(2) 0.010(2)
C22 0.030(3) 0.021(3) 0.071(4) 0.007(3) 0.006(3) 0.000(2)
Mn2 0.0108(5) 0.0195(6) 0.0291(6) 0.000 0.0008(4) 0.000
O2 0.0135(16) 0.0205(18) 0.0325(18) -0.0055(14) 0.0037(14) -0.0016(13)
Cl1 0.0167(6) 0.0181(6) 0.0228(6) -0.0003(5) -0.0003(5) 0.0027(5)
O3 0.0282(19) 0.0180(18) 0.041(2) 0.0002(16) -0.0053(17) -0.0041(15)
O4 0.0162(17) 0.0212(18) 0.0321(18) -0.0002(15) -0.0001(14) 0.0013(14)
O5 0.0278(19) 0.036(2) 0.0273(18) -0.0046(17) 0.0067(16) 0.0027(17)
O6 0.0219(18) 0.033(2) 0.0278(18) 0.0030(16) -0.0009(15) 0.0080(16)

loop_
_atom_type_symbol
_atom_type_description
_atom_type_scat_dispersion_real
_atom_type_scat_dispersion_imag
_atom_type_scat_source
C C 0.0033 0.0016 'International Tables Vol C Tables 4.2.6.8 and 6.1.1.4'
H H 0.0000 0.0000 'International Tables Vol C Tables 4.2.6.8 and 6.1.1.4'
N N 0.0061 0.0033 'International Tables Vol C Tables 4.2.6.8 and 6.1.1.4'
O O 0.0106 0.0060 'International Tables Vol C Tables 4.2.6.8 and 6.1.1.4'
Mn Mn 0.3368 0.7283 'International Tables Vol C Tables 4.2.6.8 and 6.1.1.4'
Br Br -0.2901 2.4595 'International Tables Vol C Tables 4.2.6.8 and 6.1.1.4'
Cl Cl 0.1484 0.1585 'International Tables Vol C Tables 4.2.6.8 and 6.1.1.4'

loop_
_geom_angle_atom_site_label_1
_geom_angle_atom_site_label_2
_geom_angle_atom_site_label_3
_geom_angle
_geom_angle_site_symmetry_1
_geom_angle_site_symmetry_3
_geom_angle_publ_flag
O1 C1 C2 119.0(4) . . ?
O1 C1 C6 122.6(4) . . ?
C2 C1 C6 118.4(4) . . ?
C3 C2 C1 120.9(4) . . ?
C3 C2 H1 119.6 . . ?
C1 C2 H1 119.6 . . ?
C2 C3 C4 119.6(4) . . ?
C2 C3 H2 120.2 . . ?
C4 C3 H2 120.2 . . ?
C5 C4 C3 120.8(4) . . ?
C5 C4 Br1 120.5(3) . . ?
C3 C4 Br1 118.7(3) . . ?
C4 C5 C6 120.0(4) . . ?
C4 C5 H3 120.0 . . ?
C6 C5 H3 120.0 . . ?
C5 C6 C1 120.1(4) . . ?
C5 C6 C7 118.5(4) . . ?
C1 C6 C7 121.1(4) . . ?
N1 C7 C6 124.9(4) . . ?
N1 C7 H4 117.6 . . ?
C6 C7 H4 117.6 . . ?
C7 N1 C8 118.8(4) . . ?
C7 N1 Mn1 120.3(3) . . ?
C8 N1 Mn1 120.7(3) . . ?
N1 C8 C9 110.9(3) . . ?
N1 C8 H5 109.5 . . ?
C9 C8 H5 109.5 . . ?
N1 C8 H6 109.5 . . ?
C9 C8 H6 109.5 . . ?
H5 C8 H6 108.0 . . ?
C10 C9 C8 115.4(4) . . ?
C10 C9 H7 108.4 . . ?
C8 C9 H7 108.4 . . ?
C10 C9 H8 108.4 . . ?
C8 C9 H8 108.4 . . ?
H7 C9 H8 107.5 . . ?
N2 C10 C9 112.7(4) . . ?
N2 C10 H9 109.1 . . ?
C9 C10 H9 109.1 . . ?
N2 C10 H10 109.1 . . ?
C9 C10 H10 109.1 . . ?
H9 C10 H10 107.8 . . ?
C11 N2 C10 112.0(3) . . ?
C11 N2 Mn1 106.7(3) . . ?
C10 N2 Mn1 115.9(3) . . ?
C11 N2 H11 109(2) . . ?
C10 N2 H11 103(2) . . ?
Mn1 N2 H11 111(2) . . ?
N2 C11 C11 109.3(3) . 2 ?
N2 C11 H12 109.8 . . ?
C11 C11 H12 109.8 2 . ?
N2 C11 H13 109.8 . . ?
C11 C11 H13 109.8 2 . ?
H12 C11 H13 108.3 . . ?
O1 Mn1 O1 179.34(18) 2 . ?
O1 Mn1 N1 87.21(13) 2 2 ?
O1 Mn1 N1 92.41(13) . 2 ?
O1 Mn1 N1 92.41(13) 2 . ?
O1 Mn1 N1 87.21(13) . . ?
N1 Mn1 N1 110.96(19) 2 . ?
O1 Mn1 N2 86.59(14) 2 . ?
O1 Mn1 N2 93.92(14) . . ?
N1 Mn1 N2 163.26(14) 2 . ?
N1 Mn1 N2 84.83(14) . . ?
O1 Mn1 N2 93.92(14) 2 2 ?
O1 Mn1 N2 86.59(13) . 2 ?
N1 Mn1 N2 84.83(13) 2 2 ?
N1 Mn1 N2 163.26(14) . 2 ?
N2 Mn1 N2 80.1(2) . 2 ?
C1 O1 Mn1 122.4(3) . . ?
O2 C12 C13 119.3(4) . . ?
O2 C12 C17 122.1(4) . . ?
C13 C12 C17 118.5(4) . . ?
C14 C13 C12 121.5(4) . . ?
C14 C13 H14 119.3 . . ?
C12 C13 H14 119.3 . . ?
C13 C14 C15 118.9(4) . . ?
C13 C14 H15 120.5 . . ?
C15 C14 H15 120.5 . . ?
C16 C15 C14 121.1(4) . . ?
C16 C15 Br2 119.6(4) . . ?
C14 C15 Br2 119.3(4) . . ?
C15 C16 C17 119.7(4) . . ?
C15 C16 H16 120.2 . . ?
C17 C16 H16 120.2 . . ?
C12 C17 C16 120.0(4) . . ?
C12 C17 C18 121.0(4) . . ?
C16 C17 C18 118.5(4) . . ?
N3 C18 C17 124.3(4) . . ?
N3 C18 H17 117.8 . . ?
C17 C18 H17 117.8 . . ?
C18 N3 C19 116.9(4) . . ?
C18 N3 Mn2 122.1(3) . . ?
C19 N3 Mn2 120.2(3) . . ?
N3 C19 C20 110.2(4) . . ?
N3 C19 H18 109.6 . . ?
C20 C19 H18 109.6 . . ?
N3 C19 H19 109.6 . . ?
C20 C19 H19 109.6 . . ?
H18 C19 H19 108.1 . . ?
C21 C20 C19 114.6(4) . . ?
C21 C20 H20 108.6 . . ?
C19 C20 H20 108.6 . . ?
C21 C20 H21 108.6 . . ?
C19 C20 H21 108.6 . . ?
H20 C20 H21 107.6 . . ?
N4 C21 C20 112.7(4) . . ?
N4 C21 H22 109.0 . . ?
C20 C21 H22 109.0 . . ?
N4 C21 H23 109.0 . . ?
C20 C21 H23 109.0 . . ?
H22 C21 H23 107.8 . . ?
C21 N4 C22 112.0(4) . . ?
C21 N4 Mn2 118.2(3) . . ?
C22 N4 Mn2 106.2(3) . . ?
C21 N4 H24 108(3) . . ?
C22 N4 H24 106(3) . . ?
Mn2 N4 H24 106(3) . . ?
N4 C22 C22 108.7(3) . 2_655 ?
N4 C22 H25 110.0 . . ?
C22 C22 H25 110.0 2_655 . ?
N4 C22 H26 110.0 . . ?
C22 C22 H26 110.0 2_655 . ?
H25 C22 H26 108.3 . . ?
O2 Mn2 O2 176.83(19) . 2_655 ?
O2 Mn2 N3 88.67(14) . . ?
O2 Mn2 N3 93.41(14) 2_655 . ?
O2 Mn2 N3 93.41(14) . 2_655 ?
O2 Mn2 N3 88.67(14) 2_655 2_655 ?
N3 Mn2 N3 98.1(2) . 2_655 ?
O2 Mn2 N4 85.87(15) . 2_655 ?
O2 Mn2 N4 91.79(15) 2_655 2_655 ?
N3 Mn2 N4 171.48(16) . 2_655 ?
N3 Mn2 N4 88.75(16) 2_655 2_655 ?
O2 Mn2 N4 91.79(15) . . ?
O2 Mn2 N4 85.87(15) 2_655 . ?
N3 Mn2 N4 88.75(16) . . ?
N3 Mn2 N4 171.48(16) 2_655 . ?
N4 Mn2 N4 84.9(3) 2_655 . ?
C12 O2 Mn2 121.8(3) . . ?
O5 Cl1 O4 110.48(19) . . ?
O5 Cl1 O3 109.6(2) . . ?
O4 Cl1 O3 109.22(18) . . ?
O5 Cl1 O6 109.78(19) . . ?
O4 Cl1 O6 109.22(18) . . ?
O3 Cl1 O6 108.53(19) . . ?

loop_
_geom_bond_atom_site_label_1
_geom_bond_atom_site_label_2
_geom_bond_distance
_geom_bond_site_symmetry_2
_geom_bond_publ_flag
C1 O1 1.332(5) . ?
C1 C2 1.399(6) . ?
C1 C6 1.413(6) . ?
C2 C3 1.384(6) . ?
C2 H1 0.9500 . ?
C3 C4 1.396(6) . ?
C3 H2 0.9500 . ?
C4 C5 1.367(6) . ?
C4 Br1 1.900(4) . ?
C5 C6 1.401(6) . ?
C5 H3 0.9500 . ?
C6 C7 1.443(6) . ?
C7 N1 1.286(5) . ?
C7 H4 0.9500 . ?
N1 C8 1.479(5) . ?
N1 Mn1 2.110(3) . ?
C8 C9 1.522(6) . ?
C8 H5 0.9900 . ?
C8 H6 0.9900 . ?
C9 C10 1.515(6) . ?
C9 H7 0.9900 . ?
C9 H8 0.9900 . ?
C10 N2 1.492(6) . ?
C10 H9 0.9900 . ?
C10 H10 0.9900 . ?
N2 C11 1.469(5) . ?
N2 Mn1 2.220(4) . ?
N2 H11 0.89(3) . ?
C11 C11 1.518(9) 2 ?
C11 H12 0.9900 . ?
C11 H13 0.9900 . ?
Mn1 O1 1.867(3) 2 ?
Mn1 O1 1.867(3) . ?
Mn1 N1 2.110(3) 2 ?
Mn1 N2 2.220(4) 2 ?
C12 O2 1.333(5) . ?
C12 C13 1.396(6) . ?
C12 C17 1.399(6) . ?
C13 C14 1.377(6) . ?
C13 H14 0.9500 . ?
C14 C15 1.401(6) . ?
C14 H15 0.9500 . ?
C15 C16 1.362(6) . ?
C15 Br2 1.911(5) . ?
C16 C17 1.409(6) . ?
C16 H16 0.9500 . ?
C17 C18 1.440(6) . ?
C18 N3 1.291(5) . ?
C18 H17 0.9500 . ?
N3 C19 1.468(5) . ?
N3 Mn2 1.999(4) . ?
C19 C20 1.527(6) . ?
C19 H18 0.9900 . ?
C19 H19 0.9900 . ?
C20 C21 1.519(7) . ?
C20 H20 0.9900 . ?
C20 H21 0.9900 . ?
C21 N4 1.464(6) . ?
C21 H22 0.9900 . ?
C21 H23 0.9900 . ?
N4 C22 1.475(6) . ?
N4 Mn2 2.060(4) . ?
N4 H24 0.77(4) . ?
C22 C22 1.497(10) 2_655 ?
C22 H25 0.9900 . ?
C22 H26 0.9900 . ?
Mn2 O2 1.881(3) . ?
Mn2 O2 1.881(3) 2_655 ?
Mn2 N3 1.999(4) 2_655 ?
Mn2 N4 2.060(4) 2_655 ?
Cl1 O5 1.424(3) . ?
Cl1 O4 1.435(3) . ?
Cl1 O3 1.438(3) . ?
Cl1 O6 1.451(3) . ?
